data_7701360
loop_
_publ_author_name
'Liu, Haonan'
'Wu, Hongping'
'Yu, Hongwei'
'Hu, Zhanggui'
'Wu, Yicheng'

_publ_section_title
;
 Syntheses, Structures, Anomalous Phase Transition and Optical Properties
 of Two New Polymorphic \a- and \b-LiMoPO6
;
_journal_name_full 'Dalton Transactions'
_journal_paper_doi 10.1039/C9DT03451J
_journal_year 2019
_chemical_formula_sum 'Li Mo O6 P'
_chemical_formula_weight 229.85
_space_group_IT_number 14
_space_group_name_Hall '-P 2ybc'
_space_group_name_H-M_alt 'P 1 21/c 1'
_symmetry_cell_setting monoclinic
_symmetry_space_group_name_Hall '-P 2ybc'
_symmetry_space_group_name_H-M 'P 1 21/c 1'
_atom_sites_solution_hydrogens no
_atom_sites_solution_primary direct
_atom_sites_solution_secondary difmap
_audit_creation_method SHELXL-97
_audit_update_record
;
2019-06-30 deposited with the CCDC.    2019-10-09 downloaded from the CCDC.
;
_cell_angle_alpha 90.00
_cell_angle_beta 94.546(4)
_cell_angle_gamma 90.00
_cell_formula_units_Z 4
_cell_length_a 6.3441(3)
_cell_length_b 7.5949(3)
_cell_length_c 9.3430(4)
_cell_measurement_reflns_used 3541
_cell_measurement_temperature 293(2)
_cell_measurement_theta_max 29.8210
_cell_measurement_theta_min 4.3800
_cell_volume 448.76(3)
_computing_cell_refinement 'Bruker FRAMBO'
_computing_data_collection 'Bruker FRAMBO'
_computing_data_reduction 'Bruker SAINT'
_computing_molecular_graphics 'Bruker SHELXTL'
_computing_publication_material 'Bruker SHELXTL'
_computing_structure_refinement 'SHELXL-97 (Sheldrick, 1997)'
_computing_structure_solution 'SHELXS-97 (Sheldrick, 1990)'
_diffrn_ambient_temperature 293(2)
_diffrn_measured_fraction_theta_full 0.996
_diffrn_measured_fraction_theta_max 0.996
_diffrn_measurement_device_type 'multiwire proportional'
_diffrn_measurement_method 'phi and omega scans'
_diffrn_radiation_monochromator graphite
_diffrn_radiation_source 'fine-focus sealed tube'
_diffrn_radiation_type MoK\a
_diffrn_radiation_wavelength 0.71073
_diffrn_reflns_av_R_equivalents 0.0388
_diffrn_reflns_av_sigmaI/netI 0.0220
_diffrn_reflns_limit_h_max 7
_diffrn_reflns_limit_h_min -8
_diffrn_reflns_limit_k_max 9
_diffrn_reflns_limit_k_min -9
_diffrn_reflns_limit_l_max 12
_diffrn_reflns_limit_l_min -12
_diffrn_reflns_number 6203
_diffrn_reflns_theta_full 27.49
_diffrn_reflns_theta_max 27.49
_diffrn_reflns_theta_min 3.46
_exptl_absorpt_coefficient_mu 3.215
_exptl_absorpt_correction_T_max 1.00000
_exptl_absorpt_correction_T_min 0.69761
_exptl_absorpt_correction_type multi-scan
_exptl_absorpt_process_details
;
CrysAlisPro 1.171.39.35c (Rigaku Oxford Diffraction, 2017)
Empirical absorption correction using spherical harmonics,
 implemented in SCALE3 ABSPACK scaling algorithm.
;
_exptl_crystal_colour colorless
_exptl_crystal_density_diffrn 3.402
_exptl_crystal_density_method 'not measured'
_exptl_crystal_description sheet
_exptl_crystal_F_000 432
_refine_diff_density_max 1.121
_refine_diff_density_min -0.597
_refine_diff_density_rms 0.159
_refine_ls_extinction_coef 0.0085(8)
_refine_ls_extinction_expression Fc^*^=kFc[1+0.001xFc^2^\l^3^/sin(2\q)]^-1/4^
_refine_ls_extinction_method SHELXL
_refine_ls_goodness_of_fit_ref 1.092
_refine_ls_hydrogen_treatment no
_refine_ls_matrix_type full
_refine_ls_number_parameters 83
_refine_ls_number_reflns 1019
_refine_ls_number_restraints 0
_refine_ls_restrained_S_all 1.092
_refine_ls_R_factor_all 0.0214
_refine_ls_R_factor_gt 0.0200
_refine_ls_shift/su_max 0.001
_refine_ls_shift/su_mean 0.000
_refine_ls_structure_factor_coef Fsqd
_refine_ls_weighting_details 'calc w=1/[\s^2^(Fo^2^)+(0.0222P)^2^+0.9895P] where P=(Fo^2^+2Fc^2^)/3'
_refine_ls_weighting_scheme calc
_refine_ls_wR_factor_gt 0.0478
_refine_ls_wR_factor_ref 0.0489
_reflns_number_gt 972
_reflns_number_total 1019
_reflns_threshold_expression >2sigma(I)
_cod_data_source_file c9dt03451j2.cif
_cod_data_source_block 2
_cod_depositor_comments
;
The following automatic conversions were performed:

'_symmetry_cell_setting' value 'Monoclinic' changed to 'monoclinic'
according to
/home/data/users/saulius/crontab/automatic-downloads/rss-feeds/RSC/lib/dictionaries/cif_core.dic
dictionary named 'cif_core.dic' version 2.4.2 from 2011-04-26.

Automatic conversion script
Id: cif_fix_values 4973 2017-02-22 13:04:09Z antanas 
;
_cod_original_sg_symbol_H-M 'P2(1)/c  '
_cod_database_code 7701360

loop_
_symmetry_equiv_pos_as_xyz
'x, y, z'
'-x, y+1/2, -z+1/2'
'-x, -y, -z'
'x, -y-1/2, z-1/2'

loop_
_atom_site_label
_atom_site_type_symbol
_atom_site_fract_x
_atom_site_fract_y
_atom_site_fract_z
_atom_site_U_iso_or_equiv
_atom_site_adp_type
_atom_site_occupancy
_atom_site_symmetry_multiplicity
_atom_site_calc_flag
Li1 Li 0.5471(13) 0.1787(10) 0.4597(7) 0.0385(17) Uani 1 1 d
Mo1 Mo 0.26222(3) -0.03263(3) 0.19526(2) 0.00675(11) Uani 1 1 d
P1 P 0.75491(10) 0.04746(9) 0.16442(7) 0.00613(15) Uani 1 1 d
O1 O 0.5710(3) -0.0861(3) 0.1579(2) 0.0092(4) Uani 1 1 d
O2 O 0.9587(3) -0.0619(3) 0.1998(2) 0.0109(4) Uani 1 1 d
O3 O 0.7651(3) 0.1408(3) 0.01995(19) 0.0097(4) Uani 1 1 d
O4 O 0.3350(3) -0.0001(3) 0.3752(2) 0.0129(4) Uani 1 1 d
O5 O 0.2686(3) 0.1714(3) 0.1252(2) 0.0145(4) Uani 1 1 d
O6 O 0.7273(3) 0.1821(3) 0.2826(2) 0.0098(4) Uani 1 1 d

loop_
_atom_site_aniso_label
_atom_site_aniso_U_11
_atom_site_aniso_U_22
_atom_site_aniso_U_33
_atom_site_aniso_U_23
_atom_site_aniso_U_13
_atom_site_aniso_U_12
Li1 0.055(4) 0.036(4) 0.022(3) 0.004(3) -0.007(3) -0.029(3)
Mo1 0.00562(14) 0.00773(15) 0.00688(15) -0.00030(7) 0.00035(8) -0.00011(8)
P1 0.0048(3) 0.0074(3) 0.0063(3) -0.0005(2) 0.0005(2) -0.0002(2)
O1 0.0060(8) 0.0091(9) 0.0125(9) -0.0013(7) 0.0009(7) -0.0007(7)
O2 0.0068(9) 0.0120(9) 0.0139(9) 0.0010(7) 0.0010(7) 0.0012(7)
O3 0.0129(9) 0.0098(9) 0.0066(9) 0.0003(7) 0.0019(7) -0.0002(7)
O4 0.0131(10) 0.0155(10) 0.0101(9) -0.0013(8) 0.0004(8) -0.0024(8)
O5 0.0186(10) 0.0102(9) 0.0145(10) 0.0013(8) 0.0006(8) 0.0010(8)
O6 0.0121(9) 0.0095(9) 0.0082(9) -0.0017(7) 0.0023(7) -0.0002(7)

loop_
_atom_type_symbol
_atom_type_description
_atom_type_scat_dispersion_real
_atom_type_scat_dispersion_imag
_atom_type_scat_source
Li Li -0.0003 0.0001 'International Tables Vol C Tables 4.2.6.8 and 6.1.1.4'
Mo Mo -1.6832 0.6857 'International Tables Vol C Tables 4.2.6.8 and 6.1.1.4'
O O 0.0106 0.0060 'International Tables Vol C Tables 4.2.6.8 and 6.1.1.4'
P P 0.1023 0.0942 'International Tables Vol C Tables 4.2.6.8 and 6.1.1.4'

loop_
_geom_angle_atom_site_label_1
_geom_angle_atom_site_label_2
_geom_angle_atom_site_label_3
_geom_angle
_geom_angle_site_symmetry_1
_geom_angle_site_symmetry_3
O5 Mo1 O4 103.54(10) . .
O5 Mo1 O2 99.69(9) . 1_455
O4 Mo1 O2 100.63(9) . 1_455
O5 Mo1 O1 93.62(9) . .
O4 Mo1 O1 90.49(9) . .
O2 Mo1 O1 160.07(8) 1_455 .
O5 Mo1 O3 89.47(9) . 3_655
O4 Mo1 O3 162.59(9) . 3_655
O2 Mo1 O3 88.30(8) 1_455 3_655
O1 Mo1 O3 76.99(7) . 3_655
O5 Mo1 O6 162.03(9) . 2_645
O4 Mo1 O6 92.66(9) . 2_645
O2 Mo1 O6 84.66(8) 1_455 2_645
O1 Mo1 O6 78.30(7) . 2_645
O3 Mo1 O6 73.15(7) 3_655 2_645
O5 Mo1 Li1 118.11(17) . 2_645
O4 Mo1 Li1 119.86(14) . 2_645
O2 Mo1 Li1 111.88(18) 1_455 2_645
O1 Mo1 Li1 48.30(17) . 2_645
O3 Mo1 Li1 42.76(13) 3_655 2_645
O6 Mo1 Li1 45.08(17) 2_645 2_645
O5 Mo1 Li1 79.50(14) . .
O4 Mo1 Li1 29.11(13) . .
O2 Mo1 Li1 121.08(15) 1_455 .
O1 Mo1 Li1 75.79(16) . .
O3 Mo1 Li1 149.81(14) 3_655 .
O6 Mo1 Li1 113.32(14) 2_645 .
Li1 Mo1 Li1 120.08(10) 2_645 .
O6 P1 O3 110.09(11) . .
O6 P1 O1 109.83(11) . .
O3 P1 O1 110.74(11) . .
O6 P1 O2 110.28(11) . .
O3 P1 O2 110.08(11) . .
O1 P1 O2 105.74(11) . .
O6 P1 Li1 85.89(14) . 4_565
O3 P1 Li1 34.75(16) . 4_565
O1 P1 Li1 97.78(18) . 4_565
O2 P1 Li1 144.09(17) . 4_565
P1 O1 Mo1 126.20(12) . .
P1 O1 Li1 141.3(2) . 2_645
Mo1 O1 Li1 87.3(2) . 2_645
P1 O2 Mo1 138.21(13) . 1_655
P1 O3 Li1 119.3(2) . 4_565
P1 O3 Mo1 129.58(12) . 3_655
Li1 O3 Mo1 89.8(2) 4_565 3_655
Mo1 O4 Li1 126.4(2) . .
Mo1 O4 Li1 131.4(2) . 3_656
Li1 O4 Li1 87.8(3) . 3_656
P1 O6 Li1 131.9(2) . .
P1 O6 Mo1 137.00(12) . 2_655
Li1 O6 Mo1 87.2(2) . 2_655
O3 Li1 O4 173.4(4) 4_566 .
O3 Li1 O6 78.7(3) 4_566 .
O4 Li1 O6 95.0(3) . .
O3 Li1 O4 92.2(3) 4_566 3_656
O4 Li1 O4 92.2(3) . 3_656
O6 Li1 O4 113.4(4) . 3_656
O3 Li1 O1 77.5(2) 4_566 2_655
O4 Li1 O1 99.2(3) . 2_655
O6 Li1 O1 77.3(2) . 2_655
O4 Li1 O1 163.7(4) 3_656 2_655
O3 Li1 Li1 136.4(5) 4_566 3_656
O4 Li1 Li1 47.78(19) . 3_656
O6 Li1 Li1 110.8(5) . 3_656
O4 Li1 Li1 44.5(2) 3_656 3_656
O1 Li1 Li1 145.5(4) 2_655 3_656
O3 Li1 Mo1 47.46(15) 4_566 2_655
O4 Li1 Mo1 126.4(3) . 2_655
O6 Li1 Mo1 47.70(14) . 2_655
O4 Li1 Mo1 133.8(3) 3_656 2_655
O1 Li1 Mo1 44.35(13) 2_655 2_655
Li1 Li1 Mo1 158.4(5) 3_656 2_655
O3 Li1 P1 25.92(11) 4_566 4_566
O4 Li1 P1 160.2(4) . 4_566
O6 Li1 P1 104.6(2) . 4_566
O4 Li1 P1 82.6(2) 3_656 4_566
O1 Li1 P1 82.7(2) 2_655 4_566
Li1 Li1 P1 124.4(3) 3_656 4_566
Mo1 Li1 P1 68.07(14) 2_655 4_566
O3 Li1 Mo1 149.0(3) 4_566 .
O4 Li1 Mo1 24.47(11) . .
O6 Li1 Mo1 73.64(19) . .
O4 Li1 Mo1 111.3(3) 3_656 .
O1 Li1 Mo1 82.99(19) 2_655 .
Li1 Li1 Mo1 68.4(2) 3_656 .
Mo1 Li1 Mo1 102.28(18) 2_655 .
P1 Li1 Mo1 165.6(3) 4_566 .

loop_
_geom_bond_atom_site_label_1
_geom_bond_atom_site_label_2
_geom_bond_distance
_geom_bond_site_symmetry_2
Li1 O3 1.996(7) 4_566
Li1 O4 2.143(7) 3_656
Li1 O1 2.198(8) 2_655
Li1 Li1 2.892(13) 3_656
Li1 Mo1 2.940(6) 2_655
Li1 P1 3.053(6) 4_566
Mo1 O5 1.684(2) .
Mo1 O4 1.726(2) .
Mo1 O2 1.9422(19) 1_455
Mo1 O1 2.0573(18) .
Mo1 O3 2.1662(18) 3_655
Mo1 O6 2.177(2) 2_645
Mo1 Li1 2.940(6) 2_645
Mo1 Li1 3.353(6) .
P1 O6 1.525(2) .
P1 O3 1.5305(19) .
P1 O1 1.544(2) .
P1 O2 1.550(2) .
P1 Li1 3.053(6) 4_565
O1 Li1 2.198(8) 2_645
O2 Mo1 1.9422(19) 1_655
O3 Li1 1.996(7) 4_565
O3 Mo1 2.1662(18) 3_655
O4 Li1 2.027(7) .
O4 Li1 2.143(7) 3_656
O6 Li1 2.084(8) .
O6 Mo1 2.177(2) 2_655

loop_
_geom_torsion_atom_site_label_1
_geom_torsion_atom_site_label_2
_geom_torsion_atom_site_label_3
_geom_torsion_atom_site_label_4
_geom_torsion
_geom_torsion_site_symmetry_1
_geom_torsion_site_symmetry_4
O6 P1 O1 Mo1 35.11(17) . .
O3 P1 O1 Mo1 -86.68(15) . .
O2 P1 O1 Mo1 154.09(13) . .
Li1 P1 O1 Mo1 -53.30(18) 4_565 .
O6 P1 O1 Li1 -179.6(3) . 2_645
O3 P1 O1 Li1 58.6(3) . 2_645
O2 P1 O1 Li1 -60.6(3) . 2_645
Li1 P1 O1 Li1 92.0(3) 4_565 2_645
O5 Mo1 O1 P1 33.96(15) . .
O4 Mo1 O1 P1 -69.64(15) . .
O2 Mo1 O1 P1 165.95(18) 1_455 .
O3 Mo1 O1 P1 122.58(15) 3_655 .
O6 Mo1 O1 P1 -162.25(15) 2_645 .
Li1 Mo1 O1 P1 159.1(2) 2_645 .
Li1 Mo1 O1 P1 -44.25(17) . .
O5 Mo1 O1 Li1 -125.2(2) . 2_645
O4 Mo1 O1 Li1 131.2(2) . 2_645
O2 Mo1 O1 Li1 6.8(3) 1_455 2_645
O3 Mo1 O1 Li1 -36.55(19) 3_655 2_645
O6 Mo1 O1 Li1 38.63(19) 2_645 2_645
Li1 Mo1 O1 Li1 156.6(2) . 2_645
O6 P1 O2 Mo1 -76.3(2) . 1_655
O3 P1 O2 Mo1 45.4(2) . 1_655
O1 P1 O2 Mo1 165.06(17) . 1_655
Li1 P1 O2 Mo1 36.1(4) 4_565 1_655
O6 P1 O3 Li1 -48.6(3) . 4_565
O1 P1 O3 Li1 73.0(3) . 4_565
O2 P1 O3 Li1 -170.4(3) . 4_565
O6 P1 O3 Mo1 -165.93(12) . 3_655
O1 P1 O3 Mo1 -44.29(17) . 3_655
O2 P1 O3 Mo1 72.29(16) . 3_655
Li1 P1 O3 Mo1 -117.3(3) 4_565 3_655
O5 Mo1 O4 Li1 -35.2(3) . .
O2 Mo1 O4 Li1 -137.9(3) 1_455 .
O1 Mo1 O4 Li1 58.7(3) . .
O3 Mo1 O4 Li1 102.2(4) 3_655 .
O6 Mo1 O4 Li1 137.0(3) 2_645 .
Li1 Mo1 O4 Li1 99.03(17) 2_645 .
O5 Mo1 O4 Li1 -161.0(3) . 3_656
O2 Mo1 O4 Li1 96.2(3) 1_455 3_656
O1 Mo1 O4 Li1 -67.2(3) . 3_656
O3 Mo1 O4 Li1 -23.6(5) 3_655 3_656
O6 Mo1 O4 Li1 11.1(3) 2_645 3_656
Li1 Mo1 O4 Li1 -26.8(2) 2_645 3_656
Li1 Mo1 O4 Li1 -125.8(3) . 3_656
O3 P1 O6 Li1 140.7(3) . .
O1 P1 O6 Li1 18.5(3) . .
O2 P1 O6 Li1 -97.7(3) . .
Li1 P1 O6 Li1 115.3(5) 4_565 .
O3 P1 O6 Mo1 -9.5(2) . 2_655
O1 P1 O6 Mo1 -131.73(15) . 2_655
O2 P1 O6 Mo1 112.12(17) . 2_655
Li1 P1 O6 Mo1 -34.9(2) 4_565 2_655
Mo1 O4 Li1 O3 -11(5) . 4_566
Li1 O4 Li1 O3 132(4) 3_656 4_566
Mo1 O4 Li1 O6 -28.8(4) . .
Li1 O4 Li1 O6 113.7(4) 3_656 .
Mo1 O4 Li1 O4 -142.5(2) . 3_656
Li1 O4 Li1 O4 0.0 3_656 3_656
Mo1 O4 Li1 O1 49.1(4) . 2_655
Li1 O4 Li1 O1 -168.4(5) 3_656 2_655
Mo1 O4 Li1 Li1 -142.5(2) . 3_656
Mo1 O4 Li1 Mo1 10.4(6) . 2_655
Li1 O4 Li1 Mo1 152.9(6) 3_656 2_655
Mo1 O4 Li1 P1 143.1(9) . 4_566
Li1 O4 Li1 P1 -74.4(9) 3_656 4_566
Li1 O4 Li1 Mo1 142.5(2) 3_656 .
P1 O6 Li1 O3 158.46(18) . 4_566
Mo1 O6 Li1 O3 -41.37(19) 2_655 4_566
P1 O6 Li1 O4 -23.6(5) . .
Mo1 O6 Li1 O4 136.5(3) 2_655 .
P1 O6 Li1 O4 71.0(4) . 3_656
Mo1 O6 Li1 O4 -128.8(3) 2_655 3_656
P1 O6 Li1 O1 -122.0(2) . 2_655
Mo1 O6 Li1 O1 38.21(14) 2_655 2_655
P1 O6 Li1 Li1 22.9(6) . 3_656
Mo1 O6 Li1 Li1 -176.9(4) 2_655 3_656
P1 O6 Li1 Mo1 -160.2(3) . 2_655
P1 O6 Li1 P1 159.20(15) . 4_566
Mo1 O6 Li1 P1 -40.6(2) 2_655 4_566
P1 O6 Li1 Mo1 -35.6(3) . .
Mo1 O6 Li1 Mo1 124.54(10) 2_655 .
O5 Mo1 Li1 O3 -37.1(7) . 4_566
O4 Mo1 Li1 O3 177.6(10) . 4_566
O2 Mo1 Li1 O3 -132.1(7) 1_455 4_566
O1 Mo1 Li1 O3 59.4(7) . 4_566
O3 Mo1 Li1 O3 33.2(9) 3_655 4_566
O6 Mo1 Li1 O3 129.7(7) 2_645 4_566
Li1 Mo1 Li1 O3 79.4(9) 2_645 4_566
O5 Mo1 Li1 O4 145.3(3) . .
O2 Mo1 Li1 O4 50.2(4) 1_455 .
O1 Mo1 Li1 O4 -118.2(3) . .
O3 Mo1 Li1 O4 -144.4(2) 3_655 .
O6 Mo1 Li1 O4 -47.9(4) 2_645 .
Li1 Mo1 Li1 O4 -98.2(2) 2_645 .
O5 Mo1 Li1 O6 -64.73(19) . .
O4 Mo1 Li1 O6 150.0(5) . .
O2 Mo1 Li1 O6 -159.78(15) 1_455 .
O1 Mo1 Li1 O6 31.77(18) . .
O3 Mo1 Li1 O6 5.6(4) 3_655 .
O6 Mo1 Li1 O6 102.08(18) 2_645 .
Li1 Mo1 Li1 O6 51.8(4) 2_645 .
O5 Mo1 Li1 O4 -174.0(3) . 3_656
O4 Mo1 Li1 O4 40.8(2) . 3_656
O2 Mo1 Li1 O4 91.0(3) 1_455 3_656
O1 Mo1 Li1 O4 -77.5(3) . 3_656
O3 Mo1 Li1 O4 -103.7(3) 3_655 3_656
O6 Mo1 Li1 O4 -7.1(4) 2_645 3_656
Li1 Mo1 Li1 O4 -57.4(2) 2_645 3_656
O5 Mo1 Li1 O1 14.02(19) . 2_655
O4 Mo1 Li1 O1 -131.3(5) . 2_655
O2 Mo1 Li1 O1 -81.0(2) 1_455 2_655
O1 Mo1 Li1 O1 110.5(2) . 2_655
O3 Mo1 Li1 O1 84.3(4) 3_655 2_655
O6 Mo1 Li1 O1 -179.18(15) 2_645 2_655
Li1 Mo1 Li1 O1 130.5(3) 2_645 2_655
O5 Mo1 Li1 Li1 174.3(3) . 3_656
O4 Mo1 Li1 Li1 28.99(18) . 3_656
O2 Mo1 Li1 Li1 79.2(4) 1_455 3_656
O1 Mo1 Li1 Li1 -89.2(3) . 3_656
O3 Mo1 Li1 Li1 -115.4(3) 3_655 3_656
O6 Mo1 Li1 Li1 -18.9(4) 2_645 3_656
Li1 Mo1 Li1 Li1 -69.2(2) 2_645 3_656
O5 Mo1 Li1 Mo1 -26.2(2) . 2_655
O4 Mo1 Li1 Mo1 -171.4(5) . 2_655
O2 Mo1 Li1 Mo1 -121.21(18) 1_455 2_655
O1 Mo1 Li1 Mo1 70.3(2) . 2_655
O3 Mo1 Li1 Mo1 44.1(4) 3_655 2_655
O6 Mo1 Li1 Mo1 140.66(17) 2_645 2_655
Li1 Mo1 Li1 Mo1 90.4(4) 2_645 2_655
O5 Mo1 Li1 P1 20.3(11) . 4_566
O4 Mo1 Li1 P1 -125.0(13) . 4_566
O2 Mo1 Li1 P1 -74.7(11) 1_455 4_566
O1 Mo1 Li1 P1 116.8(11) . 4_566
O3 Mo1 Li1 P1 90.6(12) 3_655 4_566
O6 Mo1 Li1 P1 -172.9(10) 2_645 4_566
Li1 Mo1 Li1 P1 136.8(12) 2_645 4_566
